data_4003876
loop_
_publ_author_name
'Jo, Hongil'
'Lee, Min Hyung'
'Ok, Kang Min'

_publ_section_title
;
 Order and Disorder: Toward the Thermodynamically Stable \a-BaMoO2F4 from
 the Metastable Polymorph
;
_journal_name_full 'Chemistry of Materials'
_journal_paper_doi 10.1021/acs.chemmater.1c00074
_journal_year 2021
_chemical_absolute_configuration ad
_chemical_formula_moiety 'F4 Mo O2 Pb'
_chemical_formula_sum 'F4 Mo O2 Pb'
_chemical_formula_weight 411.13
_space_group_IT_number 29
_space_group_name_Hall 'P 2c -2ac'
_space_group_name_H-M_alt 'P c a 21'
_symmetry_cell_setting orthorhombic
_symmetry_Int_Tables_number 29
_symmetry_space_group_name_Hall 'P 2c -2ac'
_symmetry_space_group_name_H-M 'P c a 21'
_atom_sites_solution_primary direct
_atom_sites_solution_secondary difmap
_cell_angle_alpha 90
_cell_angle_beta 90
_cell_angle_gamma 90
_cell_formula_units_Z 8
_cell_length_a 19.0225(5)
_cell_length_b 4.91210(10)
_cell_length_c 9.9183(3)
_cell_measurement_reflns_used 9921
_cell_measurement_temperature 296(2)
_cell_measurement_theta_max 28.38
_cell_measurement_theta_min 2.97
_cell_measurement_wavelength 0.71076
_cell_volume 926.77(4)
_computing_cell_refinement 'SAINT V8.38A integration software'
_computing_data_collection 'Bruker APEX3 software'
_computing_data_reduction "'Bruker APEX3 software"
_computing_molecular_graphics 'Ortep for Windows (Farrugia, 2012)'
_computing_publication_material 'WinGX publication routines (Farrugia, 2012)'
_computing_structure_refinement 'SHELXL-2018/3 (Sheldrick, 2018)'
_computing_structure_solution 'SHELXS-2013 (Sheldrick, 2013/2)'
_diffrn_ambient_temperature 296(2)
_diffrn_detector 'PHOTON-II CPAD detectro'
_diffrn_measured_fraction_theta_full 0.999
_diffrn_measured_fraction_theta_max 0.999
_diffrn_measurement_device 'three-circle diffractometer'
_diffrn_measurement_device_type 'Bruker D8 QUEST'
_diffrn_measurement_method '\f and \w scans'
_diffrn_orient_matrix_type 'x-axis to radiation source'
_diffrn_orient_matrix_UB_11 0.059306
_diffrn_orient_matrix_UB_12 0.08428
_diffrn_orient_matrix_UB_13 0.024482
_diffrn_orient_matrix_UB_21 -0.16694
_diffrn_orient_matrix_UB_22 -0.003312
_diffrn_orient_matrix_UB_23 0.030027
_diffrn_orient_matrix_UB_31 0.100295
_diffrn_orient_matrix_UB_32 -0.055239
_diffrn_orient_matrix_UB_33 0.035532
_diffrn_radiation_monochromator graphite
_diffrn_radiation_type MoK\a
_diffrn_radiation_wavelength 0.71073
_diffrn_reflns_av_R_equivalents 0.0691
_diffrn_reflns_av_unetI/netI 0.0331
_diffrn_reflns_Laue_measured_fraction_full 0.999
_diffrn_reflns_Laue_measured_fraction_max 0.999
_diffrn_reflns_limit_h_max 25
_diffrn_reflns_limit_h_min -25
_diffrn_reflns_limit_k_max 6
_diffrn_reflns_limit_k_min -6
_diffrn_reflns_limit_l_max 13
_diffrn_reflns_limit_l_min -13
_diffrn_reflns_number 27395
_diffrn_reflns_point_group_measured_fraction_full 0.998
_diffrn_reflns_point_group_measured_fraction_max 0.996
_diffrn_reflns_theta_full 25.242
_diffrn_reflns_theta_max 28.421
_diffrn_reflns_theta_min 2.967
_diffrn_source 'sealed x-ray tube'
_exptl_absorpt_coefficient_mu 38.992
_exptl_absorpt_correction_T_max 0.7457
_exptl_absorpt_correction_T_min 0.288
_exptl_absorpt_correction_type multi-scan
_exptl_absorpt_process_details
;
        SADABS-2016/2 - Bruker AXS area detector scaling and absorption correcti
;
_exptl_crystal_colour colourless
_exptl_crystal_density_diffrn 5.893
_exptl_crystal_density_method 'not measured'
_exptl_crystal_description block
_exptl_crystal_F_000 1408
_exptl_crystal_size_max 0.207
_exptl_crystal_size_mid 0.176
_exptl_crystal_size_min 0.155
_refine_diff_density_max 1.816
_refine_diff_density_min -1.2
_refine_diff_density_rms 0.258
_refine_ls_abs_structure_details
;
 Refined as an inversion twin.
;
_refine_ls_abs_structure_Flack 0.026(8)
_refine_ls_extinction_coef 0.0080(2)
_refine_ls_extinction_expression Fc^*^=kFc[1+0.001xFc^2^\l^3^/sin(2\q)]^-1/4^
_refine_ls_extinction_method 'SHELXL-2018/3 (Sheldrick 2018)'
_refine_ls_goodness_of_fit_ref 1.129
_refine_ls_hydrogen_treatment undef
_refine_ls_matrix_type full
_refine_ls_number_constraints 0
_refine_ls_number_parameters 149
_refine_ls_number_reflns 2334
_refine_ls_number_restraints 1
_refine_ls_restrained_S_all 1.129
_refine_ls_R_factor_all 0.0226
_refine_ls_R_factor_gt 0.0207
_refine_ls_shift/su_max 0.001
_refine_ls_shift/su_mean 0
_refine_ls_structure_factor_coef Fsqd
_refine_ls_weighting_details 'w=1/[\s^2^(Fo^2^)+(0.0160P)^2^+2.5290P] where P=(Fo^2^+2Fc^2^)/3'
_refine_ls_weighting_scheme calc
_refine_ls_wR_factor_gt 0.0506
_refine_ls_wR_factor_ref 0.0516
_reflns_Friedel_coverage 0.885
_reflns_Friedel_fraction_full 0.996
_reflns_Friedel_fraction_max 0.993
_reflns_number_gt 2241
_reflns_number_total 2334
_reflns_threshold_expression 'I > 2\s(I)'
_cod_data_source_file cm1c00074_si_002.cif
_cod_data_source_block PbMoO2F4
_cod_database_code 4003876
_shelx_estimated_absorpt_t_min 0.046
_shelx_estimated_absorpt_t_max 0.065
_shelx_shelxl_version_number 2018/3

loop_
_symmetry_equiv_pos_as_xyz
'x, y, z'
'-x, -y, z+1/2'
'x+1/2, -y, z'
'-x+1/2, y, z+1/2'

loop_
_atom_site_label
_atom_site_type_symbol
_atom_site_fract_x
_atom_site_fract_y
_atom_site_fract_z
_atom_site_U_iso_or_equiv
_atom_site_adp_type
_atom_site_occupancy
_atom_site_site_symmetry_order
_atom_site_calc_flag
_atom_site_refinement_flags_posn
_atom_site_refinement_flags_adp
_atom_site_refinement_flags_occupancy
_atom_site_disorder_assembly
_atom_site_disorder_group
Mo1 Mo 0.75847(4) 0.02200(16) 0.05597(13) 0.0080(2) Uani 1 1 d . . . . .
Mo2 Mo 0.50697(4) 0.0711(2) 0.48281(13) 0.0075(2) Uani 1 1 d . . . . .
Pb1 Pb 0.62552(2) 0.45788(11) 0.23582(4) 0.01553(14) Uani 1 1 d . . . . .
Pb2 Pb 0.37579(2) 0.50358(8) 0.31178(5) 0.01200(13) Uani 1 1 d . . . . .
O1 O 0.7268(4) -0.1859(15) -0.0699(7) 0.0144(15) Uani 1 1 d . . . . .
O2 O 0.8261(4) -0.1602(18) 0.1184(8) 0.0191(17) Uani 1 1 d . . . . .
O3 O 0.4836(4) -0.1731(17) 0.5931(8) 0.0208(18) Uani 1 1 d . . . . .
O4 O 0.5726(4) -0.0779(15) 0.3854(8) 0.0176(16) Uani 1 1 d . . . . .
F1 F 0.8080(3) 0.2673(14) -0.0484(6) 0.0191(14) Uani 1 1 d . . . . .
F2 F 0.6887(3) -0.1099(15) 0.1898(6) 0.0161(14) Uani 1 1 d . . . . .
F3 F 0.6723(3) 0.2873(12) 0.0210(6) 0.0135(13) Uani 1 1 d . . . . .
F4 F 0.7670(3) 0.3121(13) 0.2053(6) 0.0178(13) Uani 1 1 d . . . . .
F5 F 0.5622(3) 0.2882(15) 0.5938(7) 0.0238(16) Uani 1 1 d . . . . .
F6 F 0.4309(3) -0.0298(12) 0.3534(6) 0.0136(13) Uani 1 1 d . . . . .
F7 F 0.4237(3) 0.3124(12) 0.5471(6) 0.0139(12) Uani 1 1 d . . . . .
F8 F 0.5073(3) 0.4074(12) 0.3518(6) 0.0122(12) Uani 1 1 d . . . . .

loop_
_atom_site_aniso_label
_atom_site_aniso_U_11
_atom_site_aniso_U_22
_atom_site_aniso_U_33
_atom_site_aniso_U_23
_atom_site_aniso_U_13
_atom_site_aniso_U_12
Mo1 0.0078(4) 0.0117(4) 0.0045(5) 0.0005(3) 0.0005(4) 0.0010(3)
Mo2 0.0071(4) 0.0102(5) 0.0053(4) 0.0013(3) 0.0007(4) 0.0006(3)
Pb1 0.0167(3) 0.0219(2) 0.0080(3) 0.0047(3) 0.0015(2) 0.00421(14)
Pb2 0.0126(2) 0.0155(2) 0.0079(3) 0.00086(14) -0.00005(18) 0.00192(14)
O1 0.023(4) 0.013(4) 0.007(3) -0.002(3) 0.002(3) -0.001(3)
O2 0.011(4) 0.027(5) 0.019(4) 0.011(4) 0.002(3) -0.001(3)
O3 0.032(5) 0.019(4) 0.012(4) 0.002(3) -0.001(3) -0.004(3)
O4 0.012(4) 0.022(4) 0.018(4) -0.009(3) 0.001(3) 0.005(3)
F1 0.018(3) 0.025(4) 0.015(3) 0.007(3) 0.004(2) -0.002(3)
F2 0.017(3) 0.025(4) 0.007(3) 0.005(2) 0.003(2) -0.010(3)
F3 0.012(3) 0.017(3) 0.011(3) 0.002(2) -0.002(2) 0.006(2)
F4 0.025(3) 0.023(3) 0.006(3) -0.006(2) 0.000(2) -0.009(3)
F5 0.021(4) 0.031(4) 0.020(4) -0.009(3) -0.006(3) -0.005(3)
F6 0.016(3) 0.017(3) 0.007(3) -0.004(2) -0.003(2) -0.005(2)
F7 0.014(3) 0.017(3) 0.010(3) -0.005(3) 0.005(2) 0.002(2)
F8 0.016(3) 0.011(3) 0.009(3) 0.004(2) 0.005(2) -0.002(2)

loop_
_atom_type_symbol
_atom_type_description
_atom_type_scat_dispersion_real
_atom_type_scat_dispersion_imag
_atom_type_scat_source
O O 0.0106 0.006 'International Tables Vol C Tables 4.2.6.8 and 6.1.1.4'
F F 0.0171 0.0103 'International Tables Vol C Tables 4.2.6.8 and 6.1.1.4'
Mo Mo -1.6832 0.6857 'International Tables Vol C Tables 4.2.6.8 and 6.1.1.4'
Pb Pb -3.3944 10.1111 'International Tables Vol C Tables 4.2.6.8 and 6.1.1.4'

loop_
_geom_angle_atom_site_label_1
_geom_angle_atom_site_label_2
_geom_angle_atom_site_label_3
_geom_angle
_geom_angle_site_symmetry_1
_geom_angle_site_symmetry_3
_geom_angle_publ_flag
O2 Mo1 O1 102.6(4) . . ?
O2 Mo1 F1 99.4(3) . . ?
O1 Mo1 F1 99.2(3) . . ?
O2 Mo1 F2 95.2(3) . . ?
O1 Mo1 F2 93.3(3) . . ?
F1 Mo1 F2 158.2(3) . . ?
O2 Mo1 F4 92.5(4) . . ?
O1 Mo1 F4 163.4(3) . . ?
F1 Mo1 F4 84.9(3) . . ?
F2 Mo1 F4 78.3(3) . . ?
O2 Mo1 F3 167.4(3) . . ?
O1 Mo1 F3 88.6(3) . . ?
F1 Mo1 F3 84.4(3) . . ?
F2 Mo1 F3 78.1(3) . . ?
F4 Mo1 F3 75.7(3) . . ?
O2 Mo1 Pb1 129.9(3) . . ?
O1 Mo1 Pb1 116.5(2) . . ?
F1 Mo1 Pb1 103.7(2) . . ?
F2 Mo1 Pb1 54.5(2) . . ?
F4 Mo1 Pb1 47.08(18) . . ?
F3 Mo1 Pb1 37.73(16) . . ?
O2 Mo1 Pb2 70.1(3) . 3_565 ?
O1 Mo1 Pb2 167.2(2) . 3_565 ?
F1 Mo1 Pb2 72.5(2) . 3_565 ?
F2 Mo1 Pb2 97.79(19) . 3_565 ?
F4 Mo1 Pb2 28.46(18) . 3_565 ?
F3 Mo1 Pb2 99.92(17) . 3_565 ?
Pb1 Mo1 Pb2 75.49(2) . 3_565 ?
O2 Mo1 Pb1 87.3(3) . 1_545 ?
O1 Mo1 Pb1 72.7(2) . 1_545 ?
F1 Mo1 Pb1 170.6(2) . 1_545 ?
F2 Mo1 Pb1 24.3(2) . 1_545 ?
F4 Mo1 Pb1 101.56(17) . 1_545 ?
F3 Mo1 Pb1 90.55(17) . 1_545 ?
Pb1 Mo1 Pb1 76.52(2) . 1_545 ?
Pb2 Mo1 Pb1 116.38(3) 3_565 1_545 ?
O2 Mo1 Pb2 165.0(3) . 2_664 ?
O1 Mo1 Pb2 72.5(2) . 2_664 ?
F1 Mo1 Pb2 68.1(2) . 2_664 ?
F2 Mo1 Pb2 99.2(2) . 2_664 ?
F4 Mo1 Pb2 94.48(19) . 2_664 ?
F3 Mo1 Pb2 25.86(16) . 2_664 ?
Pb1 Mo1 Pb2 63.337(15) . 2_664 ?
Pb2 Mo1 Pb2 111.73(2) 3_565 2_664 ?
Pb1 Mo1 Pb2 104.257(19) 1_545 2_664 ?
O2 Mo1 Pb2 19.6(3) . 3 ?
O1 Mo1 Pb2 104.8(2) . 3 ?
F1 Mo1 Pb2 117.6(2) . 3 ?
F2 Mo1 Pb2 75.7(2) . 3 ?
F4 Mo1 Pb2 87.12(19) . 3 ?
F3 Mo1 Pb2 151.10(16) . 3 ?
Pb1 Mo1 Pb2 114.54(4) . 3 ?
Pb2 Mo1 Pb2 71.97(2) 3_565 3 ?
Pb1 Mo1 Pb2 70.023(19) 1_545 3 ?
Pb2 Mo1 Pb2 174.27(2) 2_664 3 ?
O3 Mo2 O4 104.5(4) . . ?
O3 Mo2 F5 100.0(4) . . ?
O4 Mo2 F5 99.5(3) . . ?
O3 Mo2 F6 92.8(3) . . ?
O4 Mo2 F6 93.4(3) . . ?
F5 Mo2 F6 158.9(3) . . ?
O3 Mo2 F7 90.3(3) . . ?
O4 Mo2 F7 163.1(3) . . ?
F5 Mo2 F7 85.5(3) . . ?
F6 Mo2 F7 77.7(2) . . ?
O3 Mo2 F8 164.3(3) . . ?
O4 Mo2 F8 89.2(3) . . ?
F5 Mo2 F8 85.0(3) . . ?
F6 Mo2 F8 78.5(2) . . ?
F7 Mo2 F8 75.1(2) . . ?
O3 Mo2 Pb2 122.0(3) . . ?
O4 Mo2 Pb2 118.1(3) . . ?
F5 Mo2 Pb2 108.9(2) . . ?
F6 Mo2 Pb2 50.00(18) . . ?
F7 Mo2 Pb2 45.37(18) . . ?
F8 Mo2 Pb2 42.71(16) . . ?
O3 Mo2 Pb1 157.5(3) . . ?
O4 Mo2 Pb1 55.4(3) . . ?
F5 Mo2 Pb1 76.2(2) . . ?
F6 Mo2 Pb1 97.98(19) . . ?
F7 Mo2 Pb1 111.19(17) . . ?
F8 Mo2 Pb1 38.17(16) . . ?
Pb2 Mo2 Pb1 79.55(3) . . ?
O3 Mo2 Pb2 67.9(3) . 1_545 ?
O4 Mo2 Pb2 85.5(2) . 1_545 ?
F5 Mo2 Pb2 167.8(2) . 1_545 ?
F6 Mo2 Pb2 29.07(18) . 1_545 ?
F7 Mo2 Pb2 92.93(17) . 1_545 ?
F8 Mo2 Pb2 106.25(17) . 1_545 ?
Pb2 Mo2 Pb2 77.88(2) . 1_545 ?
Pb1 Mo2 Pb2 115.45(4) . 1_545 ?
O3 Mo2 Pb1 81.2(3) . 2_665 ?
O4 Mo2 Pb1 169.7(2) . 2_665 ?
F5 Mo2 Pb1 70.9(2) . 2_665 ?
F6 Mo2 Pb1 94.86(19) . 2_665 ?
F7 Mo2 Pb1 19.07(17) . 2_665 ?
F8 Mo2 Pb1 86.48(16) . 2_665 ?
Pb2 Mo2 Pb1 63.657(17) . 2_665 ?
Pb1 Mo2 Pb1 117.20(2) . 2_665 ?
Pb2 Mo2 Pb1 104.68(2) 1_545 2_665 ?
F7 Pb1 F3 67.8(2) 2_664 . ?
F7 Pb1 F2 68.9(2) 2_664 1_565 ?
F3 Pb1 F2 87.5(2) . 1_565 ?
F7 Pb1 F8 93.09(19) 2_664 . ?
F3 Pb1 F8 132.91(19) . . ?
F2 Pb1 F8 126.6(2) 1_565 . ?
F7 Pb1 F1 171.5(2) 2_664 4_655 ?
F3 Pb1 F1 113.96(19) . 4_655 ?
F2 Pb1 F1 102.7(2) 1_565 4_655 ?
F8 Pb1 F1 91.27(19) . 4_655 ?
F7 Pb1 F4 114.52(19) 2_664 . ?
F3 Pb1 F4 58.06(18) . . ?
F2 Pb1 F4 74.5(2) 1_565 . ?
F8 Pb1 F4 151.07(19) . . ?
F1 Pb1 F4 62.59(18) 4_655 . ?
F7 Pb1 O3 63.8(2) 2_664 2_654 ?
F3 Pb1 O3 70.7(2) . 2_654 ?
F2 Pb1 O3 132.5(2) 1_565 2_654 ?
F8 Pb1 O3 62.4(2) . 2_654 ?
F1 Pb1 O3 124.7(2) 4_655 2_654 ?
F4 Pb1 O3 121.1(2) . 2_654 ?
F7 Pb1 O4 83.8(2) 2_664 1_565 ?
F3 Pb1 O4 146.9(2) . 1_565 ?
F2 Pb1 O4 65.8(2) 1_565 1_565 ?
F8 Pb1 O4 62.44(19) . 1_565 ?
F1 Pb1 O4 91.7(2) 4_655 1_565 ?
F4 Pb1 O4 126.15(18) . 1_565 ?
O3 Pb1 O4 112.5(2) 2_654 1_565 ?
F7 Pb1 F2 117.91(19) 2_664 . ?
F3 Pb1 F2 54.50(18) . . ?
F2 Pb1 F2 124.0(2) 1_565 . ?
F8 Pb1 F2 109.00(17) . . ?
F1 Pb1 F2 67.26(18) 4_655 . ?
F4 Pb1 F2 51.37(17) . . ?
O3 Pb1 F2 76.6(2) 2_654 . ?
O4 Pb1 F2 157.8(2) 1_565 . ?
F7 Pb1 O4 129.3(2) 2_664 . ?
F3 Pb1 O4 103.7(2) . . ?
F2 Pb1 O4 161.0(2) 1_565 . ?
F8 Pb1 O4 55.09(18) . . ?
F1 Pb1 O4 58.9(2) 4_655 . ?
F4 Pb1 O4 98.22(18) . . ?
O3 Pb1 O4 66.4(2) 2_654 . ?
O4 Pb1 O4 107.5(2) 1_565 . ?
F2 Pb1 O4 56.13(17) . . ?
F7 Pb1 Mo1 99.31(15) 2_664 . ?
F3 Pb1 Mo1 31.92(13) . . ?
F2 Pb1 Mo1 94.24(16) 1_565 . ?
F8 Pb1 Mo1 139.00(13) . . ?
F1 Pb1 Mo1 82.04(14) 4_655 . ?
F4 Pb1 Mo1 32.62(12) . . ?
O3 Pb1 Mo1 88.57(16) 2_654 . ?
O4 Pb1 Mo1 157.37(15) 1_565 . ?
F2 Pb1 Mo1 31.76(11) . . ?
O4 Pb1 Mo1 87.89(13) . . ?
F7 Pb1 Mo2 120.42(14) 2_664 . ?
F3 Pb1 Mo2 126.75(15) . . ?
F2 Pb1 Mo2 145.73(15) 1_565 . ?
F8 Pb1 Mo2 30.77(13) . . ?
F1 Pb1 Mo2 65.82(14) 4_655 . ?
F4 Pb1 Mo2 120.49(13) . . ?
O3 Pb1 Mo2 69.44(16) 2_654 . ?
O4 Pb1 Mo2 81.87(16) 1_565 . ?
F2 Pb1 Mo2 82.83(11) . . ?
O4 Pb1 Mo2 26.70(13) . . ?
Mo1 Pb1 Mo2 114.60(2) . . ?
F3 Pb2 F4 84.15(19) 2_665 3_465 ?
F3 Pb2 F6 69.2(2) 2_665 1_565 ?
F4 Pb2 F6 94.8(2) 3_465 1_565 ?
F3 Pb2 F8 107.69(19) 2_665 . ?
F4 Pb2 F8 159.7(2) 3_465 . ?
F6 Pb2 F8 75.01(19) 1_565 . ?
F3 Pb2 F5 132.8(2) 2_665 2_664 ?
F4 Pb2 F5 83.38(19) 3_465 2_664 ?
F6 Pb2 F5 66.8(2) 1_565 2_664 ?
F8 Pb2 F5 76.46(19) . 2_664 ?
F3 Pb2 F7 62.81(19) 2_665 . ?
F4 Pb2 F7 141.22(18) 3_465 . ?
F6 Pb2 F7 91.95(19) 1_565 . ?
F8 Pb2 F7 58.01(18) . . ?
F5 Pb2 F7 133.70(18) 2_664 . ?
F3 Pb2 O2 135.6(2) 2_665 3_455 ?
F4 Pb2 O2 68.8(2) 3_465 3_455 ?
F6 Pb2 O2 144.3(2) 1_565 3_455 ?
F8 Pb2 O2 109.4(2) . 3_455 ?
F5 Pb2 O2 79.6(3) 2_664 3_455 ?
F7 Pb2 O2 121.0(2) . 3_455 ?
F3 Pb2 O1 67.6(2) 2_665 2_655 ?
F4 Pb2 O1 78.4(2) 3_465 2_655 ?
F6 Pb2 O1 136.8(2) 1_565 2_655 ?
F8 Pb2 O1 121.13(19) . 2_655 ?
F5 Pb2 O1 151.0(2) 2_664 2_655 ?
F7 Pb2 O1 70.83(19) . 2_655 ?
O2 Pb2 O1 72.8(2) 3_455 2_655 ?
F3 Pb2 F6 113.16(19) 2_665 . ?
F4 Pb2 F6 134.4(2) 3_465 . ?
F6 Pb2 F6 130.6(2) 1_565 . ?
F8 Pb2 F6 56.80(18) . . ?
F5 Pb2 F6 107.9(2) 2_664 . ?
F7 Pb2 F6 54.97(18) . . ?
O2 Pb2 F6 70.2(2) 3_455 . ?
O1 Pb2 F6 71.26(19) 2_655 . ?
F3 Pb2 Mo2 95.91(14) 2_665 . ?
F4 Pb2 Mo2 164.77(15) 3_465 . ?
F6 Pb2 Mo2 99.49(15) 1_565 . ?
F8 Pb2 Mo2 33.59(13) . . ?
F5 Pb2 Mo2 107.12(15) 2_664 . ?
F7 Pb2 Mo2 33.55(12) . . ?
O2 Pb2 Mo2 101.64(17) 3_455 . ?
O1 Pb2 Mo2 87.54(15) 2_655 . ?
F6 Pb2 Mo2 32.44(12) . . ?
F3 Pb2 Mo1 94.65(13) 2_665 3_465 ?
F4 Pb2 Mo1 23.20(14) 3_465 3_465 ?
F6 Pb2 Mo1 79.25(14) 1_565 3_465 ?
F8 Pb2 Mo1 136.66(13) . 3_465 ?
F5 Pb2 Mo1 61.43(14) 2_664 3_465 ?
F7 Pb2 Mo1 157.47(13) . 3_465 ?
O2 Pb2 Mo1 74.19(18) 3_455 3_465 ?
O1 Pb2 Mo1 101.51(15) 2_655 3_465 ?
F6 Pb2 Mo1 144.19(13) . 3_465 ?
Mo2 Pb2 Mo1 168.14(3) . 3_465 ?
F3 Pb2 Mo2 66.36(14) 2_665 1_565 ?
F4 Pb2 Mo2 115.64(15) 3_465 1_565 ?
F6 Pb2 Mo2 22.32(14) 1_565 1_565 ?
F8 Pb2 Mo2 58.06(13) . 1_565 ?
F5 Pb2 Mo2 78.80(16) 2_664 1_565 ?
F7 Pb2 Mo2 70.79(13) . 1_565 ?
O2 Pb2 Mo2 157.20(17) 3_455 1_565 ?
O1 Pb2 Mo2 129.59(15) 2_655 1_565 ?
F6 Pb2 Mo2 109.90(12) . 1_565 ?
Mo2 Pb2 Mo2 77.88(2) . 1_565 ?
Mo1 Pb2 Mo2 101.55(2) 3_465 1_565 ?
Mo1 O1 Pb2 153.0(4) . 2_654 ?
Mo1 O2 Pb2 148.5(4) . 3 ?
Mo2 O3 Pb1 149.0(4) . 2_655 ?
Mo2 O4 Pb1 149.8(4) . 1_545 ?
Mo2 O4 Pb1 97.9(3) . . ?
Pb1 O4 Pb1 107.5(2) 1_545 . ?
Mo1 F1 Pb1 157.6(3) . 4_654 ?
Mo1 F2 Pb1 136.5(3) . 1_545 ?
Mo1 F2 Pb1 93.7(2) . . ?
Pb1 F2 Pb1 124.0(2) 1_545 . ?
Mo1 F3 Pb1 110.3(2) . . ?
Mo1 F3 Pb2 132.3(3) . 2_664 ?
Pb1 F3 Pb2 116.7(2) . 2_664 ?
Mo1 F4 Pb2 128.3(3) . 3_565 ?
Mo1 F4 Pb1 100.3(2) . . ?
Pb2 F4 Pb1 131.2(2) 3_565 . ?
Mo2 F5 Pb2 161.9(4) . 2_665 ?
Mo2 F6 Pb2 128.6(3) . 1_545 ?
Mo2 F6 Pb2 97.6(2) . . ?
Pb2 F6 Pb2 130.6(2) 1_545 . ?
Mo2 F7 Pb1 144.3(3) . 2_665 ?
Mo2 F7 Pb2 101.1(2) . . ?
Pb1 F7 Pb2 112.7(2) 2_665 . ?
Mo2 F8 Pb1 111.1(2) . . ?
Mo2 F8 Pb2 103.7(2) . . ?
Pb1 F8 Pb2 140.6(2) . . ?

loop_
_geom_bond_atom_site_label_1
_geom_bond_atom_site_label_2
_geom_bond_distance
_geom_bond_site_symmetry_2
_geom_bond_publ_flag
Mo1 O2 1.685(8) . ?
Mo1 O1 1.721(7) . ?
Mo1 F1 1.847(6) . ?
Mo1 F2 1.985(6) . ?
Mo1 F4 2.062(6) . ?
Mo1 F3 2.122(6) . ?
Mo1 Pb1 3.7632(11) . ?
Mo1 Pb2 4.1048(12) 3_565 ?
Mo1 Pb1 4.1541(10) 1_545 ?
Mo1 Pb2 4.2213(12) 2_664 ?
Mo1 Pb2 4.2525(12) 3 ?
Mo2 O3 1.683(8) . ?
Mo2 O4 1.739(7) . ?
Mo2 F5 1.858(6) . ?
Mo2 F6 1.997(6) . ?
Mo2 F7 2.078(6) . ?
Mo2 F8 2.101(6) . ?
Mo2 Pb2 3.6902(11) . ?
Mo2 Pb1 3.8336(12) . ?
Mo2 Pb2 4.1080(11) 1_545 ?
Mo2 Pb1 4.2430(12) 2_665 ?
Pb1 F7 2.378(6) 2_664 ?
Pb1 F3 2.456(6) . ?
Pb1 F2 2.482(6) 1_565 ?
Pb1 F8 2.539(6) . ?
Pb1 F1 2.657(6) 4_655 ?
Pb1 F4 2.801(6) . ?
Pb1 O3 2.876(8) 2_654 ?
Pb1 O4 2.901(7) 1_565 ?
Pb1 F2 3.071(7) . ?
Pb1 O4 3.185(8) . ?
Pb2 F3 2.490(6) 2_665 ?
Pb2 F4 2.494(6) 3_465 ?
Pb2 F6 2.554(6) 1_565 ?
Pb2 F8 2.576(6) . ?
Pb2 F5 2.667(6) 2_664 ?
Pb2 F7 2.676(6) . ?
Pb2 O2 2.724(8) 3_455 ?
Pb2 O1 2.761(7) 2_655 ?
Pb2 F6 2.852(6) . ?
